data_7039867
loop_
_publ_author_name
'Spallek, Tatiana'
'He\&s, Oliver'
'Meermann-Zimmermann, Melanie'
'Meermann, Christian'
'Klimpel, Michael G.'
'Estler, Frank'
'Schneider, David'
'Scherer, Wolfgang'
'Tafipolsky, Maxim'
'T\"ornroos, Karl W'
'Maichle-M\"ossmer, C\"acilia'
'Sirsch, Peter'
'Anwander, Reiner'

_publ_section_title
;
 Synthesis and structural diversity of trivalent rare-earth metal
 diisopropylamide complexes.
;
_journal_issue 35
_journal_name_full 'Dalton transactions (Cambridge, England : 2003)'
_journal_page_first 13750
_journal_page_last 13765
_journal_paper_doi 10.1039/c6dt01568a
_journal_volume 45
_journal_year 2016
_chemical_formula_sum 'C26 H58 La N3 O2'
_chemical_formula_weight 583.66
_chemical_name_systematic
;
 ?
;
_space_group_crystal_system orthorhombic
_space_group_IT_number 36
_space_group_name_Hall 'C 2c -2'
_space_group_name_H-M_alt 'C m c 21'
_symmetry_space_group_name_Hall 'C 2c -2'
_symmetry_space_group_name_H-M 'C m c 21'
_atom_sites_solution_hydrogens geom
_audit_creation_method SHELXL-2013
_audit_update_record
;
2016-03-31 deposited with the CCDC.
2016-05-26 downloaded from the CCDC.
;
_cell_angle_alpha 90
_cell_angle_beta 90
_cell_angle_gamma 90
_cell_formula_units_Z 4
_cell_length_a 13.323(7)
_cell_length_b 15.083(8)
_cell_length_c 16.509(9)
_cell_measurement_reflns_used 3213
_cell_measurement_temperature 150(2)
_cell_measurement_theta_max 23.78
_cell_measurement_theta_min 2.383
_cell_volume 3317(3)
_computing_cell_refinement 'APEX2 v2014.1-1 (Bruker AXS)'
_computing_data_collection 'COSMO v1.61'
_computing_data_reduction 'SAINT V8.27B (Bruker AXS Inc., 2012)'
_computing_structure_refinement 'SHELXL-2013 (Sheldrick, 2013)'
_computing_structure_solution 'SHELXS-97 (Sheldrick 2008)'
_diffrn_ambient_temperature 150(2)
_diffrn_measured_fraction_theta_full 0.996
_diffrn_measured_fraction_theta_max 0.991
_diffrn_measurement_device_type 'Bruker APEX DUO'
_diffrn_measurement_method 'phi and omega scans'
_diffrn_radiation_type MoK\a
_diffrn_radiation_wavelength 0.71073
_diffrn_reflns_av_R_equivalents 0.0496
_diffrn_reflns_av_unetI/netI 0.0459
_diffrn_reflns_Laue_measured_fraction_full 0.996
_diffrn_reflns_Laue_measured_fraction_max 0.991
_diffrn_reflns_limit_h_max 17
_diffrn_reflns_limit_h_min -17
_diffrn_reflns_limit_k_max 20
_diffrn_reflns_limit_k_min -14
_diffrn_reflns_limit_l_max 22
_diffrn_reflns_limit_l_min -9
_diffrn_reflns_number 9749
_diffrn_reflns_point_group_measured_fraction_full 0.997
_diffrn_reflns_point_group_measured_fraction_max 0.993
_diffrn_reflns_theta_full 25.242
_diffrn_reflns_theta_max 28.312
_diffrn_reflns_theta_min 2.384
_diffrn_source 'ImuS-focus sealed tube'
_exptl_absorpt_coefficient_mu 1.309
_exptl_absorpt_correction_T_max 1.000
_exptl_absorpt_correction_T_min 0.8562
_exptl_absorpt_correction_type numerical
_exptl_absorpt_process_details sadabs
_exptl_crystal_colour colourless
_exptl_crystal_density_diffrn 1.169
_exptl_crystal_description block
_exptl_crystal_F_000 1232
_exptl_crystal_size_max 0.231
_exptl_crystal_size_mid 0.161
_exptl_crystal_size_min 0.155
_refine_diff_density_max 1.132
_refine_diff_density_min -0.918
_refine_diff_density_rms 0.125
_refine_ls_abs_structure_details
;
 Refined as an inversion twin.
;
_refine_ls_abs_structure_Flack 0.51(8)
_refine_ls_extinction_method none
_refine_ls_goodness_of_fit_ref 1.198
_refine_ls_hydrogen_treatment constr
_refine_ls_matrix_type full
_refine_ls_number_parameters 209
_refine_ls_number_reflns 2759
_refine_ls_number_restraints 482
_refine_ls_restrained_S_all 1.212
_refine_ls_R_factor_all 0.0569
_refine_ls_R_factor_gt 0.0491
_refine_ls_shift/su_max 0.021
_refine_ls_shift/su_mean 0.002
_refine_ls_structure_factor_coef Fsqd
_refine_ls_weighting_details 'w=1/[\s^2^(Fo^2^)+(0.0712P)^2^+0.9463P] where P=(Fo^2^+2Fc^2^)/3'
_refine_ls_weighting_scheme calc
_refine_ls_wR_factor_gt 0.1254
_refine_ls_wR_factor_ref 0.1297
_reflns_Friedel_coverage 0.936
_reflns_Friedel_fraction_full 0.999
_reflns_Friedel_fraction_max 0.994
_reflns_number_gt 2375
_reflns_number_total 2759
_reflns_threshold_expression 'I > 2\s(I)'
_cod_data_source_file c6dt01568a2.cif
_cod_data_source_block cmo_ts1561_0m
_cod_depositor_comments 'Adding full bibliography for 7039866--7039885.cif.'
_cod_original_cell_volume 3318(3)
_cod_database_code 7039867
_shelx_space_group_comment
;
The symmetry employed for this shelxl refinement is uniquely defined
by the following loop, which should always be used as a source of
symmetry information in preference to the above space-group names.
They are only intended as comments.
;
_shelx_estimated_absorpt_t_min 0.752
_shelx_estimated_absorpt_t_max 0.823
_shelxl_version_number 2013-3

loop_
_space_group_symop_operation_xyz
'x, y, z'
'-x, -y, z+1/2'
'-x, y, z'
'x, -y, z+1/2'
'x+1/2, y+1/2, z'
'-x+1/2, -y+1/2, z+1/2'
'-x+1/2, y+1/2, z'
'x+1/2, -y+1/2, z+1/2'

loop_
_atom_site_label
_atom_site_type_symbol
_atom_site_fract_x
_atom_site_fract_y
_atom_site_fract_z
_atom_site_U_iso_or_equiv
_atom_site_adp_type
_atom_site_occupancy
_atom_site_site_symmetry_order
_atom_site_calc_flag
_atom_site_refinement_flags_posn
_atom_site_refinement_flags_adp
_atom_site_refinement_flags_occupancy
_atom_site_disorder_assembly
_atom_site_disorder_group
La1 La 0.5000 0.73467(3) 0.2801(3) 0.04161(19) Uani 1 2 d S TU P A .
O1 O 0.6959(5) 0.7316(5) 0.278(3) 0.093(3) Uani 1 1 d . U . . .
N1 N 0.5000 0.815(3) 0.4018(15) 0.101(5) Uani 1 2 d DS TU P . .
N2 N 0.5000 0.813(2) 0.1571(12) 0.059(3) Uani 1 2 d S TU P . .
N3 N 0.5000 0.5792(7) 0.282(3) 0.082(3) Uani 1 2 d S TU P . .
C1 C 0.5000 0.7808(18) 0.4861(14) 0.119(6) Uani 1 2 d DS TU P B .
H1 H 0.5000 0.8411 0.5113 0.142 Uiso 1 2 calc R U P . .
C2 C 0.5849(14) 0.749(2) 0.5338(19) 0.169(9) Uani 1 1 d D U . . .
H2A H 0.6412 0.7350 0.4977 0.253 Uiso 1 1 calc R U . B .
H2B H 0.5652 0.6950 0.5633 0.253 Uiso 1 1 calc R U . . .
H2C H 0.6054 0.7945 0.5726 0.253 Uiso 1 1 calc R U . . .
C3 C 0.5000 0.911(2) 0.407(2) 0.109(6) Uani 1 2 d DS TU P B .
H3 H 0.5000 0.9196 0.3471 0.131 Uiso 1 2 calc R U P . .
C4 C 0.4027(17) 0.9583(19) 0.4180(17) 0.127(7) Uani 1 1 d D U . . .
H4A H 0.3713 0.9674 0.3649 0.190 Uiso 1 1 calc R U . B .
H4B H 0.4145 1.0158 0.4438 0.190 Uiso 1 1 calc R U . . .
H4C H 0.3583 0.9225 0.4521 0.190 Uiso 1 1 calc R U . . .
C5 C 0.5000 0.908(3) 0.117(2) 0.090(7) Uani 0.55(4) 2 d S TU P A 1
H5 H 0.5000 0.9038 0.0570 0.108 Uiso 0.55(4) 2 calc R U P A 1
C6 C 0.382(3) 0.937(2) 0.153(2) 0.103(7) Uani 0.55(4) 1 d . U P A 1
H6A H 0.3310 0.9000 0.1255 0.155 Uiso 0.55(4) 1 calc R U P A 1
H6B H 0.3687 0.9994 0.1410 0.155 Uiso 0.55(4) 1 calc R U P A 1
H6C H 0.3784 0.9267 0.2112 0.155 Uiso 0.55(4) 1 calc R U P A 1
C5A C 0.5000 0.898(3) 0.178(4) 0.112(9) Uani 0.45(4) 2 d DS TU P A 2
H5A H 0.5000 0.8922 0.2383 0.135 Uiso 0.45(4) 2 calc R U P A 2
C6A C 0.567(3) 0.975(2) 0.168(3) 0.103(7) Uani 0.45(4) 1 d D U P A 2
H6A1 H 0.5267 1.0296 0.1701 0.155 Uiso 0.45(4) 1 calc R U P A 2
H6A2 H 0.6007 0.9713 0.1153 0.155 Uiso 0.45(4) 1 calc R U P A 2
H6A3 H 0.6166 0.9756 0.2113 0.155 Uiso 0.45(4) 1 calc R U P A 2
C7 C 0.5000 0.7435(14) 0.0989(17) 0.095(4) Uani 1 2 d S TU P A .
H7 H 0.5000 0.6870 0.1306 0.115 Uiso 1 2 calc R U P . .
C8 C 0.4022(4) 0.7443(18) 0.0523(15) 0.145(7) Uani 1 1 d D U . . .
H8A H 0.4155 0.7321 -0.0050 0.218 Uiso 1 1 calc R U . A .
H8B H 0.3705 0.8027 0.0576 0.218 Uiso 1 1 calc R U . . .
H8C H 0.3573 0.6988 0.0742 0.218 Uiso 1 1 calc R U . . .
C9 C 0.5000 0.5049(19) 0.2092(17) 0.133(6) Uani 1 2 d DS TU P A .
H9 H 0.5000 0.4505 0.2438 0.159 Uiso 1 2 calc R U P . .
C10 C 0.6058(12) 0.5008(16) 0.1821(13) 0.133(6) Uani 1 1 d D U . . .
H10A H 0.6459 0.4691 0.2226 0.199 Uiso 1 1 calc R U . A .
H10B H 0.6320 0.5611 0.1756 0.199 Uiso 1 1 calc R U . . .
H10C H 0.6096 0.4695 0.1302 0.199 Uiso 1 1 calc R U . . .
C11 C 0.5000 0.5533(16) 0.3641(14) 0.094(4) Uani 1 2 d S TU P A .
H11 H 0.5000 0.6125 0.3914 0.113 Uiso 1 2 calc R U P . .
C12 C 0.4103(4) 0.5085(17) 0.4071(14) 0.130(6) Uani 1 1 d D U . . .
H12A H 0.4159 0.4440 0.4017 0.195 Uiso 1 1 calc R U . A .
H12B H 0.3475 0.5285 0.3821 0.195 Uiso 1 1 calc R U . . .
H12C H 0.4105 0.5246 0.4646 0.195 Uiso 1 1 calc R U . . .
C13 C 0.7592(12) 0.7998(17) 0.294(2) 0.080(7) Uani 0.527(19) 1 d D U P B 1
H13A H 0.7407 0.8277 0.3466 0.096 Uiso 0.527(19) 1 calc R U P B 1
H13B H 0.7547 0.8453 0.2514 0.096 Uiso 0.527(19) 1 calc R U P B 1
C14 C 0.857(2) 0.6722(14) 0.2617(15) 0.077(7) Uani 0.527(19) 1 d D U P B 1
H14A H 0.9136 0.6332 0.2768 0.092 Uiso 0.527(19) 1 calc R U P B 1
H14B H 0.8468 0.6728 0.2023 0.092 Uiso 0.527(19) 1 calc R U P B 1
C15 C 0.8630(18) 0.7644(17) 0.2990(17) 0.080(7) Uani 0.527(19) 1 d D U P B 1
H15A H 0.8861 0.7611 0.3559 0.096 Uiso 0.527(19) 1 calc R U P B 1
H15B H 0.9100 0.8024 0.2681 0.096 Uiso 0.527(19) 1 calc R U P B 1
C16 C 0.7608(13) 0.6537(19) 0.3096(17) 0.091(7) Uani 0.527(19) 1 d . U P B 1
H16A H 0.7719 0.6573 0.3688 0.109 Uiso 0.527(19) 1 calc R U P B 1
H16B H 0.7313 0.5953 0.2958 0.109 Uiso 0.527(19) 1 calc R U P B 1
C13A C 0.763(2) 0.758(2) 0.214(2) 0.077(6) Uani 0.473(19) 1 d . U P B 2
H13C H 0.7470 0.7226 0.1650 0.093 Uiso 0.473(19) 1 calc R U P B 2
H13D H 0.7508 0.8209 0.2011 0.093 Uiso 0.473(19) 1 calc R U P B 2
C14A C 0.860(3) 0.747(3) 0.231(3) 0.081(7) Uani 0.473(19) 1 d . U P B 2
H14C H 0.8958 0.8047 0.2308 0.097 Uiso 0.473(19) 1 calc R U P B 2
H14D H 0.8926 0.7064 0.1923 0.097 Uiso 0.473(19) 1 calc R U P B 2
C15A C 0.856(3) 0.703(3) 0.3256(19) 0.080(8) Uani 0.473(19) 1 d . U P B 2
H15C H 0.8751 0.6394 0.3242 0.096 Uiso 0.473(19) 1 calc R U P B 2
H15D H 0.9032 0.7345 0.3622 0.096 Uiso 0.473(19) 1 calc R U P B 2
C16A C 0.754(2) 0.714(3) 0.353(2) 0.090(7) Uani 0.473(19) 1 d . U P B 2
H16C H 0.7484 0.7636 0.3913 0.108 Uiso 0.473(19) 1 calc R U P B 2
H16D H 0.7297 0.6589 0.3796 0.108 Uiso 0.473(19) 1 calc R U P B 2

loop_
_atom_site_aniso_label
_atom_site_aniso_U_11
_atom_site_aniso_U_22
_atom_site_aniso_U_33
_atom_site_aniso_U_23
_atom_site_aniso_U_13
_atom_site_aniso_U_12
La1 0.0349(3) 0.0478(3) 0.0421(3) 0.0015(16) 0.000 0.000
O1 0.039(3) 0.136(6) 0.105(6) 0.022(11) -0.009(6) -0.005(2)
N1 0.138(15) 0.098(8) 0.068(6) -0.027(8) 0.000 0.000
N2 0.063(8) 0.062(6) 0.052(5) 0.004(5) 0.000 0.000
N3 0.102(6) 0.056(5) 0.089(6) 0.008(7) 0.000 0.000
C1 0.136(8) 0.120(7) 0.100(6) -0.010(5) 0.000 0.000
C2 0.198(11) 0.175(12) 0.133(12) 0.007(9) -0.029(8) 0.035(8)
C3 0.117(7) 0.102(7) 0.108(8) -0.015(5) 0.000 0.000
C4 0.131(9) 0.118(10) 0.131(11) -0.025(9) -0.019(8) 0.019(8)
C5 0.125(16) 0.073(9) 0.070(17) 0.031(11) 0.000 0.000
C6 0.147(16) 0.041(9) 0.121(16) 0.041(10) 0.027(13) 0.020(7)
C5A 0.17(2) 0.049(10) 0.11(2) 0.028(9) 0.000 0.000
C6A 0.147(16) 0.041(9) 0.121(16) 0.041(10) 0.027(13) 0.020(7)
C7 0.112(6) 0.096(6) 0.078(5) -0.003(4) 0.000 0.000
C8 0.178(10) 0.161(11) 0.096(9) 0.010(8) -0.059(8) -0.028(8)
C9 0.197(14) 0.086(8) 0.116(10) -0.018(8) 0.000 0.000
C10 0.197(14) 0.086(8) 0.116(10) -0.018(8) 0.000 0.000
C11 0.099(6) 0.090(5) 0.094(5) 0.018(5) 0.000 0.000
C12 0.148(9) 0.122(9) 0.120(10) 0.035(8) 0.013(7) -0.041(7)
C13 0.052(6) 0.098(10) 0.090(19) 0.009(12) 0.008(11) -0.003(6)
C14 0.065(8) 0.098(12) 0.067(18) 0.011(10) -0.002(9) 0.009(8)
C15 0.052(7) 0.121(13) 0.067(19) -0.012(10) -0.007(10) -0.010(7)
C16 0.044(7) 0.105(11) 0.124(19) 0.019(12) -0.004(9) 0.010(7)
C13A 0.049(8) 0.108(17) 0.075(13) 0.009(13) -0.002(9) 0.002(12)
C14A 0.051(8) 0.126(19) 0.065(13) -0.002(13) -0.008(9) -0.021(14)
C15A 0.051(9) 0.12(2) 0.065(14) 0.002(13) -0.013(10) 0.005(16)
C16A 0.049(8) 0.142(19) 0.080(11) 0.015(16) -0.007(8) -0.009(15)

loop_
_atom_type_symbol
_atom_type_description
_atom_type_scat_dispersion_real
_atom_type_scat_dispersion_imag
_atom_type_scat_source
C C 0.0033 0.0016 'International Tables Vol C Tables 4.2.6.8 and 6.1.1.4'
H H 0.0000 0.0000 'International Tables Vol C Tables 4.2.6.8 and 6.1.1.4'
O O 0.0106 0.0060 'International Tables Vol C Tables 4.2.6.8 and 6.1.1.4'
N N 0.0061 0.0033 'International Tables Vol C Tables 4.2.6.8 and 6.1.1.4'
La La -0.2871 2.4523 'International Tables Vol C Tables 4.2.6.8 and 6.1.1.4'

loop_
_geom_angle_atom_site_label_1
_geom_angle_atom_site_label_2
_geom_angle_atom_site_label_3
_geom_angle
_geom_angle_site_symmetry_1
_geom_angle_site_symmetry_3
N1 La1 N3 120.1(15) . .
N1 La1 N2 118.9(5) . .
N3 La1 N2 121.0(13) . .
N1 La1 O1 91.2(9) . 3_655
N3 La1 O1 88.99(15) . 3_655
N2 La1 O1 89.8(8) . 3_655
N1 La1 O1 91.2(9) . .
N3 La1 O1 88.99(15) . .
N2 La1 O1 89.8(8) . .
O1 La1 O1 177.4(13) 3_655 .
N1 La1 C7 146.5(10) . .
N3 La1 C7 93.5(12) . .
N2 La1 C7 27.5(7) . .
O1 La1 C7 89.3(10) 3_655 .
O1 La1 C7 89.3(10) . .
N1 La1 C11 94.1(10) . .
N3 La1 C11 26.0(12) . .
N2 La1 C11 147.0(7) . .
O1 La1 C11 89.4(4) 3_655 .
O1 La1 C11 89.4(4) . .
C7 La1 C11 119.4(6) . .
C13A O1 C16A 109.7(17) . .
C13 O1 C16 99(2) . .
C13 O1 La1 127.2(12) . .
C13A O1 La1 129(2) . .
C16A O1 La1 121(2) . .
C16 O1 La1 124.5(12) . .
C3 N1 C1 107(3) . .
C3 N1 La1 125(2) . .
C1 N1 La1 129(3) . .
C5A N2 C7 152(4) . .
C7 N2 C5 113(3) . .
C5A N2 La1 105(3) . .
C7 N2 La1 103(2) . .
C5 N2 La1 145(2) . .
C11 N3 C9 121.0(19) . .
C11 N3 La1 107(2) . .
C9 N3 La1 132(2) . .
C2 C1 C2 101(2) . 3_655
C2 C1 N1 128.4(14) . .
C2 C1 N1 128.4(14) 3_655 .
N1 C3 C4 118.8(17) . .
N1 C3 C4 118.8(17) . 3_655
C4 C3 C4 121(4) . 3_655
N2 C5 C6 94.9(16) . .
N2 C5 C6 94.9(16) . 3_655
C6 C5 C6 131(4) . 3_655
N2 C5A C6A 137(3) . 3_655
N2 C5A C6A 137(3) . .
C6A C5A C6A 74(4) 3_655 .
C5A C6A C6A 53.0(18) . 3_655
N2 C7 C8 109.8(14) . .
N2 C7 C8 109.8(14) . 3_655
C8 C7 C8 119(2) . 3_655
N2 C7 La1 49.9(15) . .
C8 C7 La1 120.5(12) . .
C8 C7 La1 120.5(12) 3_655 .
C10 C9 C10 145(3) . 3_655
C10 C9 N3 104.4(14) . .
C10 C9 N3 104.4(14) 3_655 .
N3 C11 C12 124.2(12) . 3_655
N3 C11 C12 124.2(12) . .
C12 C11 C12 101.4(17) 3_655 .
N3 C11 La1 46.9(11) . .
C12 C11 La1 126.7(10) 3_655 .
C12 C11 La1 126.7(10) . .
O1 C13 C15 108.4(19) . .
C15 C14 C16 90(2) . .
C13 C15 C14 105(2) . .
C14 C16 O1 98.8(19) . .
C14A C13A O1 114(3) . .
C13A C14A C15A 102(3) . .
C16A C15A C14A 106(3) . .
C15A C16A O1 105(3) . .

loop_
_geom_bond_atom_site_label_1
_geom_bond_atom_site_label_2
_geom_bond_distance
_geom_bond_site_symmetry_2
La1 N1 2.34(4) .
La1 N3 2.345(10) .
La1 N2 2.35(3) .
La1 O1 2.611(6) 3_655
La1 O1 2.611(6) .
La1 C7 2.99(3) .
La1 C11 3.07(2) .
O1 C13 1.36(3) .
O1 C13A 1.44(5) .
O1 C16A 1.48(5) .
O1 C16 1.55(3) .
N1 C3 1.46(5) .
N1 C1 1.48(2) .
N2 C5A 1.33(6) .
N2 C7 1.42(3) .
N2 C5 1.58(5) .
N3 C11 1.41(5) .
N3 C9 1.65(4) .
C1 C2 1.462(18) .
C1 C2 1.462(18) 3_655
C3 C4 1.486(11) .
C3 C4 1.486(11) 3_655
C5 C6 1.73(4) .
C5 C6 1.73(4) 3_655
C5A C6A 1.47(2) 3_655
C5A C6A 1.47(2) .
C6A C6A 1.77(8) 3_655
C7 C8 1.513(19) .
C7 C8 1.513(19) 3_655
C9 C10 1.480(16) .
C9 C10 1.480(16) 3_655
C11 C12 1.546(19) 3_655
C11 C12 1.546(19) .
C13 C15 1.48(2) .
C14 C15 1.52(2) .
C14 C16 1.53(3) .
C13A C14A 1.33(5) .
C14A C15A 1.70(5) .
C15A C16A 1.45(5) .
